data_7225037
loop_
_publ_author_name
'Tziotzi, Thomais G.'
'Siczek, Milosz'
'Lis, Tadeusz'
'Inglis, Ross'
'Milios, Constantinos J.'

_publ_section_title
;
 Two unique star-like [MnIVMnIII2LnIII] clusters: magnetic relaxation
 phenomena
;
_journal_name_full 'RSC Adv.'
_journal_paper_doi 10.1039/C6RA09066D
_journal_year 2016
_chemical_formula_moiety ' C77.80 H80.40 Gd Mn3 N5 O16.80 S, 0.5(Cl O4),0.5(N O3),1.8(C H4 O),0.6(H2 O)'
_chemical_formula_sum 'C79.6 H88.8 Cl0.5 Gd Mn3 N5.5 O22.7 S'
_chemical_formula_weight 1857.61
_chemical_name_systematic
;
 ?
;
_space_group_crystal_system triclinic
_space_group_IT_number 2
_space_group_name_Hall '-P 1'
_space_group_name_H-M_alt 'P -1'
_symmetry_space_group_name_Hall '-P 1'
_symmetry_space_group_name_H-M 'P -1'
_atom_sites_solution_hydrogens mixed
_audit_creation_method SHELXL-2013
_audit_update_record
;
2016-03-24 deposited with the CCDC.
2016-04-28 downloaded from the CCDC.
;
_cell_angle_alpha 70.68(4)
_cell_angle_beta 84.13(4)
_cell_angle_gamma 68.67(3)
_cell_formula_units_Z 2
_cell_length_a 16.077(7)
_cell_length_b 16.201(7)
_cell_length_c 18.740(8)
_cell_measurement_reflns_used 11128
_cell_measurement_temperature 100(2)
_cell_measurement_theta_max 28.6
_cell_measurement_theta_min 2.8
_cell_volume 4290(3)
_computing_cell_refinement
;
CrysAlisPro, Agilent Technologies,
Version 1.171.36.20 
;
_computing_data_collection
;
CrysAlisPro, Agilent Technologies,
Version 1.171.36.20 
;
_computing_data_reduction
;
CrysAlisPro, Agilent Technologies,
Version 1.171.36.20 
;
_computing_structure_refinement 'SHELXL-2013 (Sheldrick, 2013)'
_computing_structure_solution 'SHELXS (Sheldrick, 2008)'
_diffrn_ambient_temperature 100(2)
_diffrn_measured_fraction_theta_full 0.997
_diffrn_measured_fraction_theta_max 0.995
_diffrn_measurement_device_type 'Xcalibur with Ruby CCD'
_diffrn_measurement_method /w
_diffrn_radiation_type MoK\a
_diffrn_radiation_wavelength 0.71073
_diffrn_reflns_av_R_equivalents 0.0317
_diffrn_reflns_av_unetI/netI 0.0795
_diffrn_reflns_Laue_measured_fraction_full 0.997
_diffrn_reflns_Laue_measured_fraction_max 0.995
_diffrn_reflns_limit_h_max 16
_diffrn_reflns_limit_h_min -21
_diffrn_reflns_limit_k_max 15
_diffrn_reflns_limit_k_min -21
_diffrn_reflns_limit_l_max 19
_diffrn_reflns_limit_l_min -25
_diffrn_reflns_number 32407
_diffrn_reflns_point_group_measured_fraction_full 0.997
_diffrn_reflns_point_group_measured_fraction_max 0.995
_diffrn_reflns_theta_full 25.500
_diffrn_reflns_theta_max 28.561
_diffrn_reflns_theta_min 2.769
_exptl_absorpt_coefficient_mu 1.308
_exptl_absorpt_correction_T_max 0.800
_exptl_absorpt_correction_T_min 0.594
_exptl_absorpt_correction_type analytical
_exptl_absorpt_process_details
;
CrysAlisPro, Agilent Technologies,
Version 1.171.36.20 (release 27-06-2012 CrysAlis171 .NET)
(compiled Jul 11 2012,15:38:31)
Analytical numeric absorption correction using a multifaceted crystal
            model based on expressions derived by R.C. Clark & J.S. Reid.
(Clark, R. C. & Reid, J. S. (1995). Acta Cryst. A51, 887-897)
;
_exptl_crystal_colour dark-brown
_exptl_crystal_density_diffrn 1.438
_exptl_crystal_description block
_exptl_crystal_F_000 1900
_exptl_crystal_size_max 0.450
_exptl_crystal_size_mid 0.380
_exptl_crystal_size_min 0.200
_refine_diff_density_max 1.692
_refine_diff_density_min -0.986
_refine_diff_density_rms 0.144
_refine_ls_extinction_method none
_refine_ls_goodness_of_fit_ref 1.073
_refine_ls_hydrogen_treatment constr
_refine_ls_matrix_type full
_refine_ls_number_parameters 1171
_refine_ls_number_reflns 21792
_refine_ls_number_restraints 75
_refine_ls_restrained_S_all 1.079
_refine_ls_R_factor_all 0.1053
_refine_ls_R_factor_gt 0.0639
_refine_ls_shift/su_max 0.001
_refine_ls_shift/su_mean 0.000
_refine_ls_structure_factor_coef Fsqd
_refine_ls_weighting_details
;
 w=1/[\s^2^(Fo^2^)+(0.1000P)^2^+4.7085P]
 where P=(Fo^2^+2Fc^2^)/3
;
_refine_ls_weighting_scheme calc
_refine_ls_wR_factor_gt 0.1708
_refine_ls_wR_factor_ref 0.2008
_reflns_Friedel_coverage 0.000
_reflns_number_gt 14826
_reflns_number_total 21792
_reflns_threshold_expression 'I > 2\s(I)'
_cod_data_source_file c6ra09066d2.cif
_cod_data_source_block tt552a
_cod_original_formula_sum 'C79.60 H88.80 Cl0.50 Gd Mn3 N5.50 O22.70 S'
_cod_database_code 7225037
_shelx_space_group_comment
;
The symmetry employed for this shelxl refinement is uniquely defined
by the following loop, which should always be used as a source of
symmetry information in preference to the above space-group names.
They are only intended as comments.
;
_shelx_estimated_absorpt_t_min 0.591
_shelx_estimated_absorpt_t_max 0.780
_shelxl_version_number 2013-2

loop_
_space_group_symop_operation_xyz
'x, y, z'
'-x, -y, -z'

loop_
_atom_site_label
_atom_site_type_symbol
_atom_site_fract_x
_atom_site_fract_y
_atom_site_fract_z
_atom_site_U_iso_or_equiv
_atom_site_adp_type
_atom_site_occupancy
_atom_site_site_symmetry_order
_atom_site_calc_flag
_atom_site_refinement_flags_posn
_atom_site_refinement_flags_adp
_atom_site_refinement_flags_occupancy
_atom_site_disorder_assembly
_atom_site_disorder_group
Gd Gd 0.18324(2) 0.46121(2) 0.24361(2) 0.03054(9) Uani 1 1 d . . . . .
Mn1 Mn 0.02138(5) 0.66687(5) 0.14413(4) 0.02535(17) Uani 1 1 d . . . . .
Mn2 Mn 0.33749(5) 0.56825(6) 0.20069(5) 0.03131(19) Uani 1 1 d . . . . .
Mn3 Mn 0.12831(6) 0.35049(6) 0.41985(5) 0.0385(2) Uani 1 1 d . . . . .
S1 S 0.25358(13) 0.47006(15) 0.57959(10) 0.0562(5) Uani 1 1 d . . . . .
N1 N 0.1673(3) 0.4235(4) 0.4836(3) 0.0431(12) Uani 1 1 d . . . . .
C1 C 0.2016(4) 0.4437(5) 0.5225(4) 0.0449(15) Uani 1 1 d . . . . .
O2A O -0.0183(2) 0.7908(2) 0.1430(2) 0.0292(8) Uani 1 1 d . . . . .
C1A C 0.0935(3) 0.8450(4) 0.0674(3) 0.0292(11) Uani 1 1 d . . . . .
C2A C 0.0188(3) 0.8547(3) 0.1156(3) 0.0277(10) Uani 1 1 d . . . . .
C3A C -0.0226(4) 0.9389(4) 0.1331(3) 0.0322(11) Uani 1 1 d . . . . .
H3A H -0.0725 0.9451 0.1655 0.039 Uiso 1 1 calc R U . . .
C4A C 0.0078(4) 1.0106(4) 0.1043(3) 0.0321(11) Uani 1 1 d . . . . .
H4A H -0.0224 1.0671 0.1157 0.039 Uiso 1 1 calc R U . . .
C5A C 0.1160(4) 1.0791(4) 0.0290(4) 0.0415(14) Uani 1 1 d . . . . .
H5A H 0.0851 1.1357 0.0399 0.050 Uiso 1 1 calc R U . . .
C6A C 0.1909(4) 1.0713(4) -0.0141(4) 0.0458(15) Uani 1 1 d . . . . .
H6A H 0.2105 1.1230 -0.0343 0.055 Uiso 1 1 calc R U . . .
C7A C 0.2384(4) 0.9872(4) -0.0281(4) 0.0457(15) Uani 1 1 d . . . . .
H7A H 0.2920 0.9809 -0.0558 0.055 Uiso 1 1 calc R U . . .
C8A C 0.2081(4) 0.9131(4) -0.0019(4) 0.0385(13) Uani 1 1 d . . . . .
H8A H 0.2407 0.8567 -0.0128 0.046 Uiso 1 1 calc R U . . .
C9A C 0.1297(3) 0.9194(4) 0.0406(3) 0.0308(11) Uani 1 1 d . . . . .
C10A C 0.0840(4) 1.0040(4) 0.0574(3) 0.0314(11) Uani 1 1 d . . . . .
C11A C 0.1302(3) 0.7656(4) 0.0430(3) 0.0293(11) Uani 1 1 d . . . . .
H11A H 0.1771 0.7654 0.0078 0.035 Uiso 1 1 calc R U . . .
N1A N 0.1064(3) 0.6927(3) 0.0636(2) 0.0269(9) Uani 1 1 d . . . . .
C12A C 0.1550(4) 0.6122(4) 0.0350(3) 0.0315(11) Uani 1 1 d . . . . .
C13A C 0.1579(4) 0.6401(4) -0.0524(3) 0.0378(13) Uani 1 1 d . . . . .
H13A H 0.1982 0.6764 -0.0701 0.045 Uiso 1 1 calc R U . . .
H13B H 0.1847 0.5823 -0.0665 0.045 Uiso 1 1 calc R U . . .
C14A C 0.0688(4) 0.6970(5) -0.0946(4) 0.0491(16) Uani 1 1 d . . . . .
H14A H 0.0783 0.7108 -0.1491 0.074 Uiso 1 1 calc R U . . .
H14B H 0.0421 0.7557 -0.0827 0.074 Uiso 1 1 calc R U . . .
H14C H 0.0286 0.6613 -0.0791 0.074 Uiso 1 1 calc R U . . .
C15A C 0.1044(4) 0.5443(4) 0.0658(3) 0.0320(11) Uani 1 1 d . . . . .
H15A H 0.0524 0.5632 0.0323 0.038 Uiso 1 1 calc R U . . .
H15B H 0.1440 0.4805 0.0672 0.038 Uiso 1 1 calc R U . . .
O15A O 0.0750(2) 0.5449(2) 0.13995(19) 0.0276(7) Uani 1 1 d . . . . .
C16A C 0.2497(3) 0.5700(3) 0.0680(3) 0.0227(9) Uani 1 1 d . . . . .
H16A H 0.2814 0.5113 0.0561 0.027 Uiso 1 1 calc R U . . .
H16B H 0.2817 0.6138 0.0435 0.027 Uiso 1 1 calc R U . . .
O16A O 0.2524(2) 0.5510(3) 0.1469(2) 0.0326(8) Uani 1 1 d . . . . .
O2B O -0.0673(2) 0.6975(3) 0.0720(2) 0.0317(8) Uani 1 1 d . . . . .
C1B C -0.1553(3) 0.6099(3) 0.1480(3) 0.0282(11) Uani 1 1 d . . . . .
C2B C -0.1311(3) 0.6624(4) 0.0787(3) 0.0305(11) Uani 1 1 d . . . . .
C3B C -0.1804(4) 0.6864(4) 0.0115(3) 0.0351(12) Uani 1 1 d . . . . .
H3B H -0.1650 0.7238 -0.0349 0.042 Uiso 1 1 calc R U . . .
C4B C -0.2489(4) 0.6565(4) 0.0131(4) 0.0399(13) Uani 1 1 d . . . . .
H4B H -0.2825 0.6761 -0.0321 0.048 Uiso 1 1 calc R U . . .
C5B C -0.3411(4) 0.5610(5) 0.0797(4) 0.0428(15) Uani 1 1 d . . . . .
H5B H -0.3747 0.5799 0.0347 0.051 Uiso 1 1 calc R U . . .
C6B C -0.3588(4) 0.5001(5) 0.1436(4) 0.0523(18) Uani 1 1 d . . . . .
H6B H -0.4037 0.4751 0.1427 0.063 Uiso 1 1 calc R U . . .
C7B C -0.3114(4) 0.4742(5) 0.2100(4) 0.0505(16) Uani 1 1 d . . . . .
H7B H -0.3254 0.4322 0.2544 0.061 Uiso 1 1 calc R U . . .
C8B C -0.2444(4) 0.5074(5) 0.2140(4) 0.0453(15) Uani 1 1 d . . . . .
H8B H -0.2118 0.4870 0.2599 0.054 Uiso 1 1 calc R U . . .
C9B C -0.2254(3) 0.5725(4) 0.1483(3) 0.0350(12) Uani 1 1 d . . . . .
C10B C -0.2726(4) 0.5969(4) 0.0797(4) 0.0387(13) Uani 1 1 d . . . . .
C11B C -0.1224(3) 0.6039(3) 0.2171(3) 0.0283(10) Uani 1 1 d . . . . .
H11B H -0.1505 0.5788 0.2618 0.034 Uiso 1 1 calc R U . . .
N1B N -0.0570(3) 0.6297(3) 0.2252(2) 0.0267(9) Uani 1 1 d . . . . .
C12B C -0.0331(3) 0.6262(4) 0.3025(3) 0.0278(10) Uani 1 1 d . . . . .
C13B C -0.1128(3) 0.6904(4) 0.3342(3) 0.0294(11) Uani 1 1 d . . . . .
H13C H -0.1619 0.6652 0.3430 0.035 Uiso 1 1 calc R U . . .
H13D H -0.0948 0.6886 0.3838 0.035 Uiso 1 1 calc R U . . .
C14B C -0.1484(4) 0.7917(4) 0.2840(3) 0.0339(12) Uani 1 1 d . . . . .
H14D H -0.1988 0.8273 0.3085 0.051 Uiso 1 1 calc R U . . .
H14E H -0.1682 0.7948 0.2352 0.051 Uiso 1 1 calc R U . . .
H14F H -0.1010 0.8182 0.2761 0.051 Uiso 1 1 calc R U . . .
C15B C 0.0486(3) 0.6566(4) 0.2902(3) 0.0271(10) Uani 1 1 d . . . . .
H15C H 0.0289 0.7251 0.2785 0.033 Uiso 1 1 calc R U . . .
H15D H 0.0863 0.6265 0.3368 0.033 Uiso 1 1 calc R U . . .
O15B O 0.0992(2) 0.6298(2) 0.22856(19) 0.0276(7) Uani 1 1 d . . . . .
C16B C -0.0089(3) 0.5259(4) 0.3574(3) 0.0323(11) Uani 1 1 d . . . . .
H16C H -0.0019 0.5263 0.4092 0.039 Uiso 1 1 calc R U . . .
H16D H -0.0584 0.5032 0.3576 0.039 Uiso 1 1 calc R U . . .
O16B O 0.0716(2) 0.4633(2) 0.3376(2) 0.0323(8) Uani 1 1 d . . . . .
O2C O 0.0265(3) 0.3440(3) 0.4760(2) 0.0422(10) Uani 1 1 d . . . . .
C1C C 0.0771(4) 0.1840(4) 0.5557(3) 0.0412(14) Uani 1 1 d . . . . .
C2C C 0.0109(4) 0.2713(4) 0.5244(3) 0.0378(13) Uani 1 1 d . . . . .
C3C C -0.0801(4) 0.2856(5) 0.5440(4) 0.0458(15) Uani 1 1 d . . . . .
H3C H -0.1250 0.3445 0.5218 0.055 Uiso 1 1 calc R U . . .
C4C C -0.1030(5) 0.2142(5) 0.5952(4) 0.0535(18) Uani 1 1 d . . . . .
H4C H -0.1639 0.2244 0.6078 0.064 Uiso 1 1 calc R U . . .
C5C C -0.0627(6) 0.0521(6) 0.6825(4) 0.064(2) Uani 1 1 d . . . . .
H5C H -0.1239 0.0634 0.6944 0.076 Uiso 1 1 calc R U . . .
C6C C -0.0031(7) -0.0314(6) 0.7153(4) 0.073(3) Uani 1 1 d . . . . .
H6C H -0.0217 -0.0800 0.7482 0.087 Uiso 1 1 calc R U . . .
C7C C 0.0883(7) -0.0474(6) 0.7010(4) 0.070(2) Uani 1 1 d . . . . .
H7C H 0.1315 -0.1058 0.7272 0.084 Uiso 1 1 calc R U . . .
C8C C 0.1160(6) 0.0208(5) 0.6494(4) 0.0551(18) Uani 1 1 d . . . . .
H8C H 0.1777 0.0080 0.6389 0.066 Uiso 1 1 calc R U . . .
C9C C 0.0527(5) 0.1092(5) 0.6122(3) 0.0462(16) Uani 1 1 d . . . . .
C10C C -0.0379(5) 0.1264(5) 0.6292(4) 0.0506(17) Uani 1 1 d . . . . .
C11C C 0.1688(4) 0.1640(4) 0.5313(4) 0.0435(14) Uani 1 1 d . . . . .
N1C N 0.1992(3) 0.2209(3) 0.4792(3) 0.0394(11) Uani 1 1 d . . . . .
C12C C 0.2933(5) 0.1888(5) 0.4556(4) 0.0536(17) Uani 1 1 d . . . . .
C13C C 0.3615(10) 0.1312(12) 0.5134(8) 0.060(4) Uani 0.5 1 d D . P A 1
H13E H 0.4207 0.1229 0.4896 0.072 Uiso 0.5 1 calc R U P A 1
H13F H 0.3561 0.0688 0.5346 0.072 Uiso 0.5 1 calc R U P A 1
C14C C 0.358(2) 0.169(2) 0.5762(15) 0.110(4) Uiso 0.5 1 d D . P A 1
H14G H 0.4066 0.1255 0.6129 0.165 Uiso 0.5 1 calc R U P A 1
H14H H 0.3007 0.1755 0.6012 0.165 Uiso 0.5 1 calc R U P A 1
H14I H 0.3654 0.2297 0.5562 0.165 Uiso 0.5 1 calc R U P A 1
C13F C 0.3491(10) 0.2251(13) 0.4994(8) 0.064(4) Uani 0.5 1 d D . P A 2
H13G H 0.4123 0.2039 0.4846 0.077 Uiso 0.5 1 calc R U P A 2
H13H H 0.3262 0.2943 0.4805 0.077 Uiso 0.5 1 calc R U P A 2
O13F O 0.3470(17) 0.1976(14) 0.5772(9) 0.110(4) Uiso 0.5 1 d D . P A 2
H13I H 0.3110 0.2418 0.5912 0.165 Uiso 0.5 1 calc R U P A 2
C15C C 0.2915(12) 0.1291(9) 0.3974(10) 0.067(5) Uani 0.5 1 d D . P A 1
H15E H 0.2405 0.1655 0.3612 0.081 Uiso 0.5 1 calc R U P A 1
H15F H 0.3473 0.1177 0.3684 0.081 Uiso 0.5 1 calc R U P A 1
O15C O 0.2835(8) 0.0461(8) 0.4407(7) 0.076(3) Uiso 0.5 1 d D . P A 1
H15X H 0.2317 0.0476 0.4353 0.114 Uiso 0.5 1 calc R U P A 1
C15F C 0.3357(11) 0.0858(11) 0.4758(11) 0.066(4) Uani 0.5 1 d D . P A 2
H15G H 0.3454 0.0576 0.5313 0.080 Uiso 0.5 1 calc R U P A 2
H15H H 0.2963 0.0600 0.4598 0.080 Uiso 0.5 1 calc R U P A 2
C17F C 0.4217(17) 0.064(2) 0.4373(18) 0.170(13) Uiso 0.5 1 d D . P A 2
H17A H 0.4504 -0.0043 0.4501 0.256 Uiso 0.5 1 calc R U P A 2
H17B H 0.4605 0.0889 0.4538 0.256 Uiso 0.5 1 calc R U P A 2
H17C H 0.4115 0.0916 0.3825 0.256 Uiso 0.5 1 calc R U P A 2
C16C C 0.3078(10) 0.2752(12) 0.3994(10) 0.058(5) Uani 0.5 1 d . . P A 1
H16E H 0.3282 0.3071 0.4272 0.069 Uiso 0.5 1 calc R U P A 1
H16F H 0.3552 0.2558 0.3640 0.069 Uiso 0.5 1 calc R U P A 1
C16F C 0.2907(9) 0.2446(11) 0.3760(9) 0.051(4) Uani 0.5 1 d . . P A 2
H16G H 0.3512 0.2464 0.3617 0.061 Uiso 0.5 1 calc R U P A 2
H16H H 0.2751 0.2132 0.3450 0.061 Uiso 0.5 1 calc R U P A 2
O16C O 0.2292(3) 0.3377(3) 0.3582(2) 0.0405(10) Uani 1 1 d . . . . .
O2D O 0.3838(3) 0.6423(3) 0.1201(2) 0.0408(9) Uani 1 1 d . . . . .
C1D C 0.4809(4) 0.6787(4) 0.1857(3) 0.0358(12) Uani 1 1 d . . . . .
C2D C 0.4369(4) 0.6881(4) 0.1204(3) 0.0350(12) Uani 1 1 d . . . . .
C3D C 0.4513(4) 0.7482(4) 0.0487(4) 0.0419(14) Uani 1 1 d . . . . .
H3D H 0.4210 0.7556 0.0048 0.050 Uiso 1 1 calc R U . . .
C4D C 0.5082(4) 0.7950(4) 0.0431(4) 0.0414(14) Uani 1 1 d . . . . .
H4D H 0.5173 0.8339 -0.0052 0.050 Uiso 1 1 calc R U . . .
C5D C 0.6151(4) 0.8359(4) 0.0986(4) 0.0457(15) Uani 1 1 d . . . . .
H5D H 0.6238 0.8743 0.0498 0.055 Uiso 1 1 calc R U . . .
C6D C 0.6608(4) 0.8276(5) 0.1592(4) 0.0493(16) Uani 1 1 d . . . . .
H6D H 0.7007 0.8605 0.1531 0.059 Uiso 1 1 calc R U . . .
C7D C 0.6482(4) 0.7699(5) 0.2311(4) 0.0489(16) Uani 1 1 d . . . . .
H7D H 0.6807 0.7631 0.2736 0.059 Uiso 1 1 calc R U . . .
C8D C 0.5894(4) 0.7231(5) 0.2408(4) 0.0460(15) Uani 1 1 d . . . . .
H8D H 0.5805 0.6863 0.2902 0.055 Uiso 1 1 calc R U . . .
C9D C 0.5422(3) 0.7283(4) 0.1795(3) 0.0354(12) Uani 1 1 d . . . . .
C10D C 0.5546(4) 0.7877(4) 0.1071(4) 0.0386(13) Uani 1 1 d . . . . .
C11D C 0.4661(4) 0.6212(4) 0.2600(3) 0.0363(12) Uani 1 1 d . . . . .
N1D N 0.4136(3) 0.5739(4) 0.2741(3) 0.0398(11) Uani 1 1 d . . . . .
C12D C 0.4009(5) 0.5194(6) 0.3541(4) 0.059(2) Uani 1 1 d . . . . .
C13D C 0.4703(10) 0.4127(12) 0.3634(11) 0.083(6) Uani 0.5 1 d D . P B 3
H13J H 0.4600 0.3686 0.4115 0.100 Uiso 0.5 1 calc R U P B 3
H13K H 0.4616 0.3927 0.3211 0.100 Uiso 0.5 1 calc R U P B 3
C14D C 0.5570(11) 0.4145(14) 0.3630(11) 0.086(6) Uiso 0.5 1 d D . P B 3
H14J H 0.5995 0.3609 0.3497 0.129 Uiso 0.5 1 calc R U P B 3
H14K H 0.5725 0.4116 0.4132 0.129 Uiso 0.5 1 calc R U P B 3
H14L H 0.5596 0.4725 0.3256 0.129 Uiso 0.5 1 calc R U P B 3
C13G C 0.4769(16) 0.4816(16) 0.4063(13) 0.100(7) Uiso 0.5 1 d D . P B 4
H13L H 0.4756 0.5297 0.4284 0.119 Uiso 0.5 1 calc R U P B 4
H13M H 0.5328 0.4670 0.3777 0.119 Uiso 0.5 1 calc R U P B 4
C14G C 0.4776(19) 0.3942(18) 0.4696(15) 0.139(10) Uiso 0.5 1 d D . P B 4
H14M H 0.5300 0.3717 0.5026 0.209 Uiso 0.5 1 calc R U P B 4
H14N H 0.4801 0.3458 0.4481 0.209 Uiso 0.5 1 calc R U P B 4
H14O H 0.4232 0.4084 0.4989 0.209 Uiso 0.5 1 calc R U P B 4
C15D C 0.4206(11) 0.5501(11) 0.4164(8) 0.070(5) Uani 0.5 1 d D . P B 3
H15I H 0.4053 0.5125 0.4659 0.084 Uiso 0.5 1 calc R U P B 3
H15J H 0.4851 0.5399 0.4176 0.084 Uiso 0.5 1 calc R U P B 3
O15D O 0.3699(10) 0.6463(10) 0.4036(8) 0.084(3) Uiso 0.5 1 d D . P B 3
H15Z H 0.3747 0.6767 0.3583 0.125 Uiso 0.5 1 calc R U P B 3
C15G C 0.3202(11) 0.6017(11) 0.3890(10) 0.066(4) Uani 0.5 1 d D . P B 4
H15K H 0.2623 0.6193 0.3637 0.080 Uiso 0.5 1 calc R U P B 4
H15L H 0.3136 0.5719 0.4437 0.080 Uiso 0.5 1 calc R U P B 4
O15G O 0.3377(10) 0.6852(9) 0.3796(9) 0.084(3) Uiso 0.5 1 d D . P B 4
H15M H 0.3887 0.6800 0.3615 0.125 Uiso 0.5 1 calc R U P B 4
C16D C 0.3111(10) 0.5116(11) 0.3555(8) 0.044(3) Uani 0.5 1 d . . P B 3
H16I H 0.3085 0.4580 0.3995 0.053 Uiso 0.5 1 calc R U P B 3
H16J H 0.2649 0.5689 0.3618 0.053 Uiso 0.5 1 calc R U P B 3
C16G C 0.3501(9) 0.4596(12) 0.3497(8) 0.048(3) Uani 0.5 1 d . . P B 4
H16K H 0.3932 0.3989 0.3469 0.058 Uiso 0.5 1 calc R U P B 4
H16L H 0.3160 0.4470 0.3966 0.058 Uiso 0.5 1 calc R U P B 4
O16D O 0.2922(2) 0.4990(3) 0.2889(2) 0.0333(8) Uani 1 1 d . . . . .
O2E O 0.3019(6) 0.3563(8) 0.1986(7) 0.0314(19) Uani 0.713(9) 1 d D . P C 11
C1E C 0.2601(8) 0.2311(9) 0.1943(11) 0.028(2) Uani 0.713(9) 1 d D . P C 11
C2E C 0.3223(8) 0.2743(11) 0.1896(12) 0.029(2) Uani 0.713(9) 1 d D . P C 11
C3E C 0.4149(5) 0.2279(6) 0.1749(5) 0.0361(19) Uani 0.713(9) 1 d D . P C 11
H3E H 0.4577 0.2563 0.1733 0.043 Uiso 0.713(9) 1 calc R U P C 11
C4E C 0.4404(5) 0.1438(6) 0.1633(6) 0.045(2) Uani 0.713(9) 1 d D . P C 11
H4E H 0.5009 0.1157 0.1515 0.054 Uiso 0.713(9) 1 calc R U P C 11
C5E C 0.4080(8) 0.0071(9) 0.1565(8) 0.058(3) Uani 0.713(9) 1 d D . P C 11
H5E H 0.4690 -0.0220 0.1468 0.069 Uiso 0.713(9) 1 calc R U P C 11
C6E C 0.3492(8) -0.0364(8) 0.1589(10) 0.061(3) Uani 0.713(9) 1 d D . P C 11
H6E H 0.3684 -0.0940 0.1485 0.073 Uiso 0.713(9) 1 calc R U P C 11
C7E C 0.2611(7) 0.0036(8) 0.1766(7) 0.050(3) Uani 0.713(9) 1 d D . P C 11
H7E H 0.2210 -0.0286 0.1806 0.060 Uiso 0.713(9) 1 calc R U P C 11
C8E C 0.2298(6) 0.0898(7) 0.1888(7) 0.040(2) Uani 0.713(9) 1 d D . P C 11
H8E H 0.1689 0.1158 0.2007 0.048 Uiso 0.713(9) 1 calc R U P C 11
C9E C 0.2880(6) 0.1390(7) 0.1836(7) 0.035(2) Uani 0.713(9) 1 d D . P C 11
C10E C 0.3794(7) 0.0956(8) 0.1683(8) 0.046(2) Uani 0.713(9) 1 d D . P C 11
C11E C 0.1678(7) 0.2786(11) 0.2027(14) 0.034(2) Uani 0.713(9) 1 d D . P C 11
H11E H 0.1285 0.2475 0.2008 0.040 Uiso 0.713(9) 1 calc R U P C 11
O1E O 0.1330(6) 0.3561(8) 0.2122(11) 0.041(2) Uani 0.713(9) 1 d D . P C 11
O2X O 0.1530(18) 0.341(2) 0.221(3) 0.041(2) Uani 0.287(9) 1 d D . P C 12
C1X C 0.2821(18) 0.230(2) 0.189(3) 0.028(2) Uani 0.287(9) 1 d D . P C 12
C2X C 0.1904(19) 0.267(3) 0.201(4) 0.034(2) Uani 0.287(9) 1 d D . P C 12
C3X C 0.1327(13) 0.2173(13) 0.1966(12) 0.044(5) Uiso 0.287(9) 1 d D . P C 12
H3X H 0.0702 0.2444 0.2023 0.053 Uiso 0.287(9) 1 calc R U P C 12
C4X C 0.1664(13) 0.1334(14) 0.1848(13) 0.048(6) Uiso 0.287(9) 1 d D . P C 12
H4X H 0.1270 0.1021 0.1838 0.057 Uiso 0.287(9) 1 calc R U P C 12
C5X C 0.2909(17) 0.007(2) 0.154(2) 0.050(3) Uani 0.287(9) 1 d D . P C 12
H5X H 0.2513 -0.0234 0.1505 0.060 Uiso 0.287(9) 1 calc R U P C 12
C6X C 0.3796(18) -0.030(2) 0.140(3) 0.061(3) Uani 0.287(9) 1 d D . P C 12
H6X H 0.4030 -0.0890 0.1324 0.073 Uiso 0.287(9) 1 calc R U P C 12
C7X C 0.4354(18) 0.019(2) 0.137(2) 0.058(3) Uani 0.287(9) 1 d D . P C 12
H7X H 0.4953 -0.0052 0.1223 0.069 Uiso 0.287(9) 1 calc R U P C 12
C8X C 0.4079(16) 0.101(2) 0.156(2) 0.046(2) Uani 0.287(9) 1 d D . P C 12
H8X H 0.4486 0.1314 0.1552 0.055 Uiso 0.287(9) 1 calc R U P C 12
C9X C 0.3178(14) 0.1380(18) 0.176(2) 0.035(2) Uani 0.287(9) 1 d D . P C 12
C10X C 0.2587(13) 0.0910(19) 0.174(2) 0.040(2) Uani 0.287(9) 1 d D . P C 12
C11X C 0.340(2) 0.273(3) 0.199(4) 0.029(2) Uani 0.287(9) 1 d D . P C 12
H11X H 0.4015 0.2415 0.1932 0.035 Uiso 0.287(9) 1 calc R U P C 12
O1X O 0.3215(18) 0.347(2) 0.214(2) 0.0314(19) Uani 0.287(9) 1 d D . P C 12
O1M O 0.2323(3) 0.6985(3) 0.2127(3) 0.0556(13) Uani 1 1 d . . . . .
H1M H 0.1810 0.6951 0.2167 0.067 Uiso 1 1 calc R U . . .
C1M C 0.2313(4) 0.7845(4) 0.2150(4) 0.0397(13) Uani 1 1 d . . . . .
H1M1 H 0.1699 0.8237 0.2210 0.060 Uiso 1 1 calc R U . . .
H1M2 H 0.2549 0.8159 0.1678 0.060 Uiso 1 1 calc R U . . .
H1M3 H 0.2684 0.7739 0.2578 0.060 Uiso 1 1 calc R U . . .
O2M O 0.0688(5) 0.2681(5) 0.3559(4) 0.079(2) Uani 0.8 1 d . . P D 5
H2M H 0.1020 0.2625 0.3189 0.094 Uiso 1 1 d R U . D 5
C2M C -0.0184(8) 0.3012(11) 0.3265(6) 0.091(4) Uani 0.8 1 d . . P D 5
H2M1 H -0.0235 0.2568 0.3037 0.137 Uiso 0.8 1 d R U P D 5
H2M2 H -0.0320 0.3628 0.2881 0.137 Uiso 0.8 1 d R U P D 5
H2M3 H -0.0607 0.3055 0.3678 0.137 Uiso 0.8 1 d R U P D 5
O3M O 0.5093(9) 0.4093(9) 0.0593(8) 0.091(4) Uiso 0.5 1 d D . P E -7
H3M H 0.5610 0.3812 0.0785 0.137 Uiso 0.5 1 calc R U P E -7
C3M C 0.509(3) 0.4871(19) -0.003(2) 0.100(7) Uiso 0.5 1 d D . P E -7
H3M1 H 0.4599 0.5427 0.0019 0.150 Uiso 0.5 1 calc R U P E -7
H3M2 H 0.5004 0.4763 -0.0497 0.150 Uiso 0.5 1 calc R U P E -7
H3M3 H 0.5658 0.4967 -0.0043 0.150 Uiso 0.5 1 calc R U P E -7
O1W O 0.4347(3) 0.4336(3) 0.1877(3) 0.0582(13) Uani 1 1 d . . . . .
H1W H 0.4431 0.4403 0.1414 0.087 Uiso 1 1 d R U . . .
H2W H 0.4136 0.3908 0.2070 0.087 Uiso 1 1 d R U . . .
Cl1 Cl 0.2999(4) 0.8080(5) -0.1497(4) 0.0699(17) Uani 0.35 1 d D . P F 12
O1 O 0.3314(11) 0.7391(10) -0.0840(8) 0.064(4) Uiso 0.35 1 d D . P F 12
O2 O 0.1984(10) 0.8542(16) -0.1438(13) 0.141(9) Uiso 0.35 1 d D . P F 12
O3 O 0.3160(19) 0.7683(18) -0.2126(11) 0.177(12) Uiso 0.35 1 d D . P F 12
O4 O 0.333(2) 0.8881(17) -0.1720(19) 0.24(2) Uiso 0.35 1 d D . P F 12
Cl2 Cl 0.3320(10) 0.7716(12) -0.1515(9) 0.0699(17) Uani 0.15 1 d D . P G 13
O5 O 0.343(3) 0.707(2) -0.0749(12) 0.064(4) Uiso 0.15 1 d D . P G 13
O6 O 0.388(2) 0.721(2) -0.2040(16) 0.075(11) Uiso 0.15 1 d D . P G 13
O7 O 0.2360(16) 0.800(3) -0.177(3) 0.20(3) Uiso 0.15 1 d D . P G 13
O8 O 0.349(3) 0.855(2) -0.158(2) 0.094(15) Uiso 0.15 1 d D . P G 13
N11 N 0.0813(12) 0.0370(13) 0.4540(11) 0.116(6) Uiso 0.5 1 d D . P H 11
O11 O 0.1245(11) 0.0821(12) 0.4045(9) 0.121(5) Uiso 0.5 1 d D . P H 11
O21 O -0.0025(12) 0.0819(19) 0.4478(16) 0.218(12) Uiso 0.5 1 d D . P H 11
O31 O 0.1249(18) -0.0427(15) 0.4962(15) 0.239(13) Uiso 0.5 1 d D . P H 11
O4M O 0.403(2) -0.119(2) 0.4287(16) 0.150(12) Uiso 0.3 1 d D . P I 12
H4M H 0.3582 -0.0765 0.4372 0.224 Uiso 0.3 1 calc R U P I 12
C4M C 0.3940(18) -0.1227(19) 0.3559(14) 0.065(7) Uiso 0.3 1 d D . P I 12
H4M1 H 0.3333 -0.1195 0.3484 0.097 Uiso 0.3 1 calc R U P I 12
H4M2 H 0.4372 -0.1812 0.3506 0.097 Uiso 0.3 1 calc R U P I 12
H4M3 H 0.4054 -0.0696 0.3181 0.097 Uiso 0.3 1 calc R U P I 12
O5M O -0.079(2) 0.134(2) 0.4375(17) 0.086(9) Uiso 0.2 1 d D . P J -14
H5M H -0.0561 0.1734 0.4354 0.130 Uiso 0.2 1 calc R U P J -14
C5M C -0.021(3) 0.040(2) 0.484(2) 0.060(10) Uiso 0.2 1 d D . P J -14
H5M1 H -0.0446 -0.0074 0.4817 0.090 Uiso 0.2 1 calc R U P J -14
H5M2 H -0.0194 0.0382 0.5364 0.090 Uiso 0.2 1 calc R U P J -14
H5M3 H 0.0396 0.0261 0.4639 0.090 Uiso 0.2 1 calc R U P J -14
O6M O 0.559(2) 0.161(3) 0.367(3) 0.117(14) Uiso 0.2 1 d D . P K 15
H6M H 0.5421 0.1272 0.4048 0.176 Uiso 0.2 1 calc R U P K 15
C6M C 0.652(2) 0.119(3) 0.358(3) 0.075(12) Uiso 0.2 1 d D . P K 15
H6M1 H 0.6625 0.0894 0.3188 0.112 Uiso 0.2 1 calc R U P K 15
H6M2 H 0.6786 0.0715 0.4064 0.112 Uiso 0.2 1 calc R U P K 15
H6M3 H 0.6804 0.1666 0.3445 0.112 Uiso 0.2 1 calc R U P K 15
O7M O 0.212(2) -0.107(2) 0.5047(17) 0.076(8) Uiso 0.2 1 d D . P L 16
H7M H 0.2424 -0.1120 0.4662 0.113 Uiso 0.2 1 calc R U P L 16
C7M C 0.238(4) -0.197(3) 0.564(3) 0.106(18) Uiso 0.2 1 d D . P L 16
H7M1 H 0.1919 -0.1957 0.6029 0.159 Uiso 0.2 1 calc R U P L 16
H7M2 H 0.2950 -0.2088 0.5872 0.159 Uiso 0.2 1 calc R U P L 16
H7M3 H 0.2441 -0.2459 0.5426 0.159 Uiso 0.2 1 calc R U P L 16
O8M O 0.5846(19) 0.2031(18) 0.3460(16) 0.064(7) Uiso 0.2 1 d D . P M 17
H8M H 0.5829 0.2068 0.3898 0.097 Uiso 0.2 1 calc R U P M 17
C8M C 0.579(3) 0.294(2) 0.290(2) 0.063(10) Uiso 0.2 1 d D . P M 17
H8M1 H 0.5201 0.3408 0.2915 0.095 Uiso 0.2 1 calc R U P M 17
H8M2 H 0.5885 0.2878 0.2391 0.095 Uiso 0.2 1 calc R U P M 17
H8M3 H 0.6253 0.3142 0.3016 0.095 Uiso 0.2 1 calc R U P M 17
O9M O 0.237(2) -0.260(3) 0.579(2) 0.102(11) Uiso 0.2 1 d D . P N 8
H9M H 0.1861 -0.2254 0.5591 0.153 Uiso 0.2 1 calc R U P N 8
C9M C 0.303(3) -0.267(4) 0.520(3) 0.102(17) Uiso 0.2 1 d D . P N 8
H9M1 H 0.3190 -0.2105 0.5034 0.153 Uiso 0.2 1 calc R U P N 8
H9M2 H 0.2780 -0.2723 0.4768 0.153 Uiso 0.2 1 calc R U P N 8
H9M3 H 0.3563 -0.3218 0.5398 0.153 Uiso 0.2 1 calc R U P N 8
O2W O 0.393(3) 0.002(3) 0.709(3) 0.057(12) Uiso 0.1 1 d . . P O 8
O3W O 0.349(4) -0.014(4) 0.678(3) 0.065(14) Uiso 0.1 1 d . . P O 8
O4W O -0.094(3) 0.281(4) 0.345(3) 0.060(13) Uiso 0.1 1 d . . P P 8
O5W O 0.043(2) 0.163(2) 0.3804(17) 0.079(8) Uiso 0.2 1 d . . P Q 8
O6W O 0.599(3) 0.157(3) 0.404(3) 0.047(10) Uiso 0.1 1 d . . P R 8

loop_
_atom_site_aniso_label
_atom_site_aniso_U_11
_atom_site_aniso_U_22
_atom_site_aniso_U_33
_atom_site_aniso_U_23
_atom_site_aniso_U_13
_atom_site_aniso_U_12
Gd 0.02873(14) 0.02833(14) 0.03990(16) -0.01294(11) 0.00689(10) -0.01580(10)
Mn1 0.0270(4) 0.0263(4) 0.0304(4) -0.0136(3) 0.0073(3) -0.0157(3)
Mn2 0.0285(4) 0.0336(4) 0.0379(5) -0.0117(3) 0.0049(3) -0.0185(3)
Mn3 0.0371(5) 0.0320(5) 0.0407(5) -0.0026(4) 0.0048(4) -0.0150(4)
S1 0.0587(11) 0.0785(13) 0.0513(10) -0.0234(9) 0.0087(8) -0.0461(10)
N1 0.044(3) 0.053(3) 0.039(3) -0.009(2) 0.001(2) -0.030(3)
C1 0.042(3) 0.048(4) 0.045(4) -0.006(3) 0.011(3) -0.026(3)
O2A 0.0323(19) 0.0245(18) 0.035(2) -0.0112(15) 0.0099(15) -0.0150(15)
C1A 0.030(3) 0.028(3) 0.035(3) -0.011(2) 0.003(2) -0.015(2)
C2A 0.029(3) 0.025(2) 0.032(3) -0.008(2) 0.002(2) -0.013(2)
C3A 0.035(3) 0.029(3) 0.034(3) -0.011(2) 0.005(2) -0.013(2)
C4A 0.038(3) 0.026(3) 0.034(3) -0.008(2) -0.001(2) -0.013(2)
C5A 0.036(3) 0.027(3) 0.063(4) -0.012(3) 0.004(3) -0.016(2)
C6A 0.043(3) 0.034(3) 0.063(4) -0.006(3) 0.008(3) -0.026(3)
C7A 0.037(3) 0.038(3) 0.060(4) -0.006(3) 0.009(3) -0.021(3)
C8A 0.033(3) 0.029(3) 0.056(4) -0.013(3) 0.011(3) -0.017(2)
C9A 0.028(3) 0.028(3) 0.034(3) -0.003(2) 0.000(2) -0.014(2)
C10A 0.033(3) 0.025(3) 0.037(3) -0.004(2) -0.002(2) -0.015(2)
C11A 0.029(3) 0.033(3) 0.027(3) -0.009(2) 0.005(2) -0.015(2)
N1A 0.027(2) 0.028(2) 0.030(2) -0.0124(17) 0.0069(17) -0.0144(17)
C12A 0.036(3) 0.028(3) 0.037(3) -0.016(2) 0.008(2) -0.016(2)
C13A 0.043(3) 0.038(3) 0.038(3) -0.020(2) 0.011(2) -0.016(3)
C14A 0.053(4) 0.055(4) 0.036(3) -0.015(3) 0.009(3) -0.016(3)
C15A 0.037(3) 0.030(3) 0.038(3) -0.019(2) 0.006(2) -0.015(2)
O15A 0.0341(19) 0.0227(17) 0.0309(19) -0.0123(14) 0.0078(15) -0.0139(14)
C16A 0.032(2) 0.013(2) 0.023(2) -0.0084(17) 0.0064(18) -0.0067(18)
O16A 0.0302(19) 0.037(2) 0.039(2) -0.0164(17) 0.0050(16) -0.0183(16)
O2B 0.0328(19) 0.032(2) 0.037(2) -0.0128(16) 0.0024(15) -0.0171(16)
C1B 0.026(2) 0.027(3) 0.040(3) -0.019(2) 0.007(2) -0.012(2)
C2B 0.025(2) 0.027(3) 0.046(3) -0.021(2) 0.006(2) -0.010(2)
C3B 0.034(3) 0.037(3) 0.037(3) -0.016(2) 0.003(2) -0.011(2)
C4B 0.034(3) 0.048(4) 0.046(4) -0.026(3) 0.000(2) -0.014(3)
C5B 0.029(3) 0.058(4) 0.058(4) -0.041(3) 0.005(3) -0.016(3)
C6B 0.036(3) 0.067(5) 0.080(5) -0.046(4) 0.018(3) -0.032(3)
C7B 0.048(4) 0.059(4) 0.062(4) -0.024(3) 0.009(3) -0.037(3)
C8B 0.043(3) 0.053(4) 0.056(4) -0.022(3) 0.009(3) -0.031(3)
C9B 0.023(2) 0.036(3) 0.055(4) -0.026(3) 0.008(2) -0.013(2)
C10B 0.028(3) 0.041(3) 0.061(4) -0.034(3) 0.006(3) -0.013(2)
C11B 0.027(2) 0.026(3) 0.036(3) -0.013(2) 0.006(2) -0.013(2)
N1B 0.030(2) 0.027(2) 0.030(2) -0.0125(17) 0.0059(17) -0.0160(18)
C12B 0.031(3) 0.030(3) 0.029(3) -0.013(2) 0.003(2) -0.016(2)
C13B 0.028(3) 0.032(3) 0.034(3) -0.015(2) 0.006(2) -0.015(2)
C14B 0.031(3) 0.035(3) 0.040(3) -0.017(2) 0.006(2) -0.014(2)
C15B 0.028(2) 0.030(3) 0.031(3) -0.015(2) 0.007(2) -0.014(2)
O15B 0.0315(18) 0.0316(19) 0.0290(18) -0.0142(15) 0.0075(14) -0.0195(15)
C16B 0.031(3) 0.036(3) 0.039(3) -0.019(2) 0.012(2) -0.018(2)
O16B 0.034(2) 0.0266(19) 0.036(2) -0.0086(15) 0.0067(16) -0.0140(15)
O2C 0.040(2) 0.037(2) 0.053(3) -0.0104(19) 0.0068(19) -0.0219(18)
C1C 0.059(4) 0.044(3) 0.035(3) -0.016(3) 0.010(3) -0.035(3)
C2C 0.056(4) 0.038(3) 0.033(3) -0.014(2) 0.008(3) -0.033(3)
C3C 0.050(4) 0.054(4) 0.051(4) -0.028(3) 0.018(3) -0.033(3)
C4C 0.066(4) 0.063(5) 0.058(4) -0.034(4) 0.026(3) -0.046(4)
C5C 0.105(6) 0.066(5) 0.051(4) -0.030(4) 0.029(4) -0.063(5)
C6C 0.135(8) 0.066(5) 0.044(4) -0.017(4) 0.027(5) -0.075(6)
C7C 0.120(8) 0.055(5) 0.048(4) -0.005(3) -0.004(4) -0.054(5)
C8C 0.086(5) 0.046(4) 0.041(4) -0.002(3) -0.005(3) -0.041(4)
C9C 0.075(5) 0.046(4) 0.038(3) -0.017(3) 0.005(3) -0.042(3)
C10C 0.079(5) 0.056(4) 0.045(4) -0.029(3) 0.023(3) -0.049(4)
C11C 0.055(4) 0.038(3) 0.043(3) -0.010(3) 0.000(3) -0.024(3)
N1C 0.041(3) 0.036(3) 0.041(3) -0.005(2) 0.000(2) -0.019(2)
C12C 0.044(4) 0.042(4) 0.063(5) -0.004(3) 0.006(3) -0.015(3)
C13C 0.047(8) 0.067(10) 0.048(8) -0.001(7) -0.008(6) -0.010(7)
C13F 0.053(9) 0.087(12) 0.049(9) -0.009(8) -0.007(7) -0.031(8)
C15C 0.078(11) 0.037(8) 0.088(12) -0.017(8) 0.022(9) -0.029(7)
C15F 0.057(9) 0.057(10) 0.093(13) -0.038(9) 0.013(8) -0.020(7)
C16C 0.033(7) 0.053(10) 0.068(11) 0.018(8) -0.016(7) -0.023(7)
C16F 0.029(7) 0.046(9) 0.060(10) -0.002(7) 0.016(6) -0.011(6)
O16C 0.030(2) 0.029(2) 0.052(3) -0.0033(18) 0.0056(17) -0.0094(16)
O2D 0.044(2) 0.050(2) 0.040(2) -0.0129(19) 0.0023(18) -0.031(2)
C1D 0.027(3) 0.035(3) 0.051(4) -0.016(3) 0.006(2) -0.017(2)
C2D 0.029(3) 0.037(3) 0.045(3) -0.015(2) 0.008(2) -0.018(2)
C3D 0.038(3) 0.048(4) 0.045(3) -0.014(3) 0.004(3) -0.023(3)
C4D 0.039(3) 0.040(3) 0.043(3) -0.006(3) 0.009(3) -0.020(3)
C5D 0.038(3) 0.043(3) 0.060(4) -0.013(3) 0.012(3) -0.024(3)
C6D 0.034(3) 0.047(4) 0.078(5) -0.021(3) 0.006(3) -0.026(3)
C7D 0.044(3) 0.059(4) 0.060(4) -0.023(3) 0.007(3) -0.034(3)
C8D 0.036(3) 0.053(4) 0.058(4) -0.018(3) 0.012(3) -0.027(3)
C9D 0.025(3) 0.036(3) 0.048(3) -0.018(3) 0.010(2) -0.013(2)
C10D 0.032(3) 0.033(3) 0.057(4) -0.018(3) 0.010(3) -0.017(2)
C11D 0.035(3) 0.042(3) 0.037(3) -0.012(2) 0.000(2) -0.020(2)
N1D 0.039(3) 0.044(3) 0.042(3) -0.009(2) -0.001(2) -0.025(2)
C12D 0.067(5) 0.081(5) 0.038(4) 0.006(3) -0.008(3) -0.056(4)
C13D 0.069(11) 0.061(11) 0.093(13) 0.026(9) -0.035(10) -0.028(9)
C15D 0.084(11) 0.109(14) 0.033(7) 0.006(8) -0.018(7) -0.073(11)
C15G 0.062(9) 0.083(12) 0.081(11) -0.032(9) 0.009(8) -0.051(9)
C16D 0.049(8) 0.057(9) 0.044(7) -0.018(7) 0.011(6) -0.040(7)
C16G 0.038(7) 0.070(10) 0.058(9) -0.030(8) 0.022(6) -0.040(7)
O16D 0.0302(19) 0.034(2) 0.038(2) -0.0056(16) 0.0015(16) -0.0192(16)
O2E 0.025(5) 0.030(3) 0.046(6) -0.018(4) 0.001(3) -0.013(3)
C1E 0.026(6) 0.026(3) 0.030(4) -0.008(2) 0.004(6) -0.010(4)
C2E 0.026(6) 0.032(3) 0.033(6) -0.013(3) -0.004(5) -0.011(4)
C3E 0.031(4) 0.040(5) 0.050(5) -0.026(4) 0.008(3) -0.018(3)
C4E 0.024(4) 0.045(5) 0.070(6) -0.034(5) 0.008(4) -0.006(3)
C5E 0.038(7) 0.051(6) 0.093(10) -0.038(6) 0.013(5) -0.015(5)
C6E 0.041(8) 0.038(5) 0.113(12) -0.037(6) 0.000(7) -0.012(5)
C7E 0.042(7) 0.038(4) 0.077(9) -0.027(5) 0.003(5) -0.014(4)
C8E 0.026(6) 0.029(3) 0.068(7) -0.023(4) 0.002(5) -0.009(4)
C9E 0.028(6) 0.033(3) 0.046(5) -0.013(3) 0.001(5) -0.012(4)
C10E 0.039(7) 0.044(4) 0.068(7) -0.029(4) 0.013(5) -0.022(5)
C11E 0.030(6) 0.034(6) 0.046(4) -0.017(4) 0.010(8) -0.019(6)
O1E 0.026(5) 0.028(5) 0.072(6) -0.022(5) 0.005(5) -0.010(4)
O2X 0.026(5) 0.028(5) 0.072(6) -0.022(5) 0.005(5) -0.010(4)
C1X 0.026(6) 0.026(3) 0.030(4) -0.008(2) 0.004(6) -0.010(4)
C2X 0.030(6) 0.034(6) 0.046(4) -0.017(4) 0.010(8) -0.019(6)
C5X 0.042(7) 0.038(4) 0.077(9) -0.027(5) 0.003(5) -0.014(4)
C6X 0.041(8) 0.038(5) 0.113(12) -0.037(6) 0.000(7) -0.012(5)
C7X 0.038(7) 0.051(6) 0.093(10) -0.038(6) 0.013(5) -0.015(5)
C8X 0.039(7) 0.044(4) 0.068(7) -0.029(4) 0.013(5) -0.022(5)
C9X 0.028(6) 0.033(3) 0.046(5) -0.013(3) 0.001(5) -0.012(4)
C10X 0.026(6) 0.029(3) 0.068(7) -0.023(4) 0.002(5) -0.009(4)
C11X 0.026(6) 0.032(3) 0.033(6) -0.013(3) -0.004(5) -0.011(4)
O1X 0.025(5) 0.030(3) 0.046(6) -0.018(4) 0.001(3) -0.013(3)
O1M 0.035(2) 0.036(2) 0.107(4) -0.030(2) 0.007(2) -0.0202(19)
C1M 0.042(3) 0.040(3) 0.049(4) -0.019(3) -0.002(3) -0.022(3)
O2M 0.080(5) 0.093(6) 0.073(5) -0.030(4) 0.021(4) -0.044(4)
C2M 0.071(7) 0.169(13) 0.059(7) -0.040(8) 0.007(5) -0.070(8)
O1W 0.052(3) 0.052(3) 0.084(4) -0.031(3) 0.023(3) -0.030(2)
Cl1 0.068(5) 0.095(5) 0.074(3) -0.061(4) 0.040(3) -0.039(4)
Cl2 0.068(5) 0.095(5) 0.074(3) -0.061(4) 0.040(3) -0.039(4)

loop_
_atom_type_symbol
_atom_type_description
_atom_type_scat_dispersion_real
_atom_type_scat_dispersion_imag
_atom_type_scat_source
C C 0.0033 0.0016 'International Tables Vol C Tables 4.2.6.8 and 6.1.1.4'
H H 0.0000 0.0000 'International Tables Vol C Tables 4.2.6.8 and 6.1.1.4'
N N 0.0061 0.0033 'International Tables Vol C Tables 4.2.6.8 and 6.1.1.4'
O O 0.0106 0.0060 'International Tables Vol C Tables 4.2.6.8 and 6.1.1.4'
S S 0.1246 0.1234 'International Tables Vol C Tables 4.2.6.8 and 6.1.1.4'
Mn Mn 0.3368 0.7283 'International Tables Vol C Tables 4.2.6.8 and 6.1.1.4'
Gd Gd -0.1653 3.9035 'International Tables Vol C Tables 4.2.6.8 and 6.1.1.4'
Cl Cl 0.1484 0.1585 'International Tables Vol C Tables 4.2.6.8 and 6.1.1.4'

loop_
_geom_angle_atom_site_label_1
_geom_angle_atom_site_label_2
_geom_angle_atom_site_label_3
_geom_angle
O2X Gd O16C 77.1(13)
O2E Gd O16C 81.1(3)
O2X Gd O16D 144.3(8)
O2E Gd O16D 87.0(2)
O16C Gd O16D 78.57(14)
O2X Gd O16A 118.5(13)
O2E Gd O16A 72.6(3)
O16C Gd O16A 136.31(13)
O16D Gd O16A 66.01(13)
O2E Gd O1E 69.8(3)
O16C Gd O1E 83.5(4)
O16D Gd O1E 152.6(2)
O16A Gd O1E 117.4(5)
O2X Gd O16B 88.1(11)
O2E Gd O16B 140.9(3)
O16C Gd O16B 65.83(13)
O16D Gd O16B 105.21(13)
O16A Gd O16B 146.33(13)
O1E Gd O16B 85.7(4)
O2X Gd O15A 77.3(11)
O2E Gd O15A 105.1(3)
O16C Gd O15A 147.45(13)
O16D Gd O15A 132.93(12)
O16A Gd O15A 74.52(13)
O1E Gd O15A 69.5(4)
O16B Gd O15A 93.46(12)
O2X Gd O1X 69.3(7)
O16C Gd O1X 74.9(9)
O16D Gd O1X 79.4(5)
O16A Gd O1X 74.2(9)
O16B Gd O1X 138.2(9)
O15A Gd O1X 113.9(8)
O2X Gd O15B 135.9(8)
O2E Gd O15B 144.9(3)
O16C Gd O15B 126.90(13)
O16D Gd O15B 79.79(13)
O16A Gd O15B 72.23(12)
O1E Gd O15B 127.6(2)
O16B Gd O15B 74.22(12)
O15A Gd O15B 64.13(12)
O1X Gd O15B 145.5(8)
O2X Gd Mn3 79.2(14)
O2E Gd Mn3 110.2(3)
O16C Gd Mn3 32.17(10)
O16D Gd Mn3 93.56(10)
O16A Gd Mn3 159.44(9)
O1E Gd Mn3 81.7(5)
O16B Gd Mn3 33.75(9)
O15A Gd Mn3 122.22(9)
O1X Gd Mn3 105.5(9)
O15B Gd Mn3 103.01(9)
O2X Gd Mn2 139.9(10)
O2E Gd Mn2 77.5(3)
O16C Gd Mn2 107.77(11)
O16D Gd Mn2 32.75(9)
O16A Gd Mn2 33.27(9)
O1E Gd Mn2 143.3(4)
O16B Gd Mn2 130.92(9)
O15A Gd Mn2 104.76(9)
O1X Gd Mn2 73.8(7)
O15B Gd Mn2 73.82(8)
Mn3 Gd Mn2 126.29(4)
O2A Mn1 O15A 172.51(15)
O2A Mn1 O2B 90.55(17)
O15A Mn1 O2B 92.59(16)
O2A Mn1 O15B 90.56(16)
O15A Mn1 O15B 87.36(16)
O2B Mn1 O15B 171.32(15)
O2A Mn1 N1B 94.71(16)
O15A Mn1 N1B 92.08(16)
O2B Mn1 N1B 90.04(17)
O15B Mn1 N1B 81.29(17)
O2A Mn1 N1A 90.16(16)
O15A Mn1 N1A 82.99(17)
O2B Mn1 N1A 91.14(17)
O15B Mn1 N1A 97.47(16)
N1B Mn1 N1A 174.98(18)
O2A Mn1 Gd 135.31(12)
O15A Mn1 Gd 42.34(11)
O2B Mn1 Gd 134.07(12)
O15B Mn1 Gd 45.04(11)
N1B Mn1 Gd 84.60(14)
N1A Mn1 Gd 91.08(14)
O2D Mn2 O16D 174.40(17)
O2D Mn2 O16A 100.06(17)
O16D Mn2 O16A 84.70(17)
O2D Mn2 N1D 91.27(19)
O16D Mn2 N1D 83.90(19)
O16A Mn2 N1D 168.55(18)
O2D Mn2 O1M 88.91(19)
O16D Mn2 O1M 88.17(18)
O16A Mn2 O1M 89.51(17)
N1D Mn2 O1M 89.1(2)
O2D Mn2 O1W 93.55(19)
O16D Mn2 O1W 89.68(18)
O16A Mn2 O1W 86.43(18)
N1D Mn2 O1W 94.5(2)
O1M Mn2 O1W 175.56(16)
O2D Mn2 Gd 142.66(13)
O16D Mn2 Gd 42.07(12)
O16A Mn2 Gd 42.64(11)
N1D Mn2 Gd 125.98(14)
O1M Mn2 Gd 89.13(11)
O1W Mn2 Gd 86.67(12)
O2C Mn3 O16C 168.84(19)
O2C Mn3 O16B 98.30(17)
O16C Mn3 O16B 84.85(17)
O2C Mn3 N1C 91.6(2)
O16C Mn3 N1C 83.06(19)
O16B Mn3 N1C 163.40(19)
O2C Mn3 N1 95.36(19)
O16C Mn3 N1 95.08(19)
O16B Mn3 N1 94.27(18)
N1C Mn3 N1 98.1(2)
O2C Mn3 O2M 78.3(2)
O16C Mn3 O2M 91.2(2)
O16B Mn3 O2M 86.4(2)
N1C Mn3 O2M 82.5(2)
N1 Mn3 O2M 173.7(2)
O2C Mn3 Gd 139.39(14)
O16C Mn3 Gd 41.91(12)
O16B Mn3 Gd 43.07(11)
N1C Mn3 Gd 123.33(15)
N1 Mn3 Gd 99.00(14)
O2M Mn3 Gd 85.80(17)
C1 N1 Mn3 165.6(6)
N1 C1 S1 178.4(7)
C2A O2A Mn1 130.4(3)
C11A C1A C2A 120.7(4)
C11A C1A C9A 119.9(5)
C2A C1A C9A 119.4(5)
O2A C2A C3A 116.4(4)
O2A C2A C1A 123.7(5)
C3A C2A C1A 119.8(5)
C4A C3A C2A 120.8(5)
C4A C3A H3A 119.6
C2A C3A H3A 119.6
C3A C4A C10A 121.9(5)
C3A C4A H4A 119.1
C10A C4A H4A 119.1
C6A C5A C10A 120.9(6)
C6A C5A H5A 119.6
C10A C5A H5A 119.6
C5A C6A C7A 119.9(5)
C5A C6A H6A 120.1
C7A C6A H6A 120.1
C8A C7A C6A 120.5(6)
C8A C7A H7A 119.7
C6A C7A H7A 119.7
C7A C8A C9A 121.3(5)
C7A C8A H8A 119.4
C9A C8A H8A 119.4
C8A C9A C10A 117.7(5)
C8A C9A C1A 123.6(5)
C10A C9A C1A 118.7(5)
C5A C10A C9A 119.7(5)
C5A C10A C4A 121.1(5)
C9A C10A C4A 119.2(5)
N1A C11A C1A 126.8(5)
N1A C11A H11A 116.6
C1A C11A H11A 116.6
C11A N1A C12A 120.1(4)
C11A N1A Mn1 125.5(3)
C12A N1A Mn1 113.7(3)
N1A C12A C16A 106.6(4)
N1A C12A C15A 105.2(4)
C16A C12A C15A 111.5(4)
N1A C12A C13A 113.6(4)
C16A C12A C13A 109.8(4)
C15A C12A C13A 110.0(4)
C14A C13A C12A 116.3(5)
C14A C13A H13A 108.2
C12A C13A H13A 108.2
C14A C13A H13B 108.2
C12A C13A H13B 108.2
H13A C13A H13B 107.4
C13A C14A H14A 109.5
C13A C14A H14B 109.5
H14A C14A H14B 109.5
C13A C14A H14C 109.5
H14A C14A H14C 109.5
H14B C14A H14C 109.5
O15A C15A C12A 109.1(4)
O15A C15A H15A 109.9
C12A C15A H15A 109.9
O15A C15A H15B 109.9
C12A C15A H15B 109.9
H15A C15A H15B 108.3
C15A O15A Mn1 111.5(3)
C15A O15A Gd 118.4(3)
Mn1 O15A Gd 106.30(16)
O16A C16A C12A 113.2(4)
O16A C16A H16A 108.9
C12A C16A H16A 108.9
O16A C16A H16B 108.9
C12A C16A H16B 108.9
H16A C16A H16B 107.7
C16A O16A Mn2 125.1(3)
C16A O16A Gd 129.3(3)
Mn2 O16A Gd 104.09(17)
C2B O2B Mn1 127.6(4)
C2B C1B C11B 121.1(5)
C2B C1B C9B 118.7(5)
C11B C1B C9B 119.6(5)
O2B C2B C1B 123.6(5)
O2B C2B C3B 116.2(5)
C1B C2B C3B 120.1(5)
C4B C3B C2B 120.6(5)
C4B C3B H3B 119.7
C2B C3B H3B 119.7
C3B C4B C10B 122.6(6)
C3B C4B H4B 118.7
C10B C4B H4B 118.7
C6B C5B C10B 120.6(6)
C6B C5B H5B 119.7
C10B C5B H5B 119.7
C5B C6B C7B 119.9(6)
C5B C6B H6B 120.0
C7B C6B H6B 120.0
C8B C7B C6B 122.3(6)
C8B C7B H7B 118.8
C6B C7B H7B 118.8
C7B C8B C9B 118.9(6)
C7B C8B H8B 120.5
C9B C8B H8B 120.5
C8B C9B C10B 118.5(5)
C8B C9B C1B 122.0(5)
C10B C9B C1B 119.4(5)
C4B C10B C5B 122.1(6)
C4B C10B C9B 118.3(5)
C5B C10B C9B 119.6(6)
N1B C11B C1B 125.9(5)
N1B C11B H11B 117.0
C1B C11B H11B 117.0
C11B N1B C12B 120.3(4)
C11B N1B Mn1 124.5(4)
C12B N1B Mn1 115.0(3)
N1B C12B C15B 105.2(4)
N1B C12B C13B 110.1(4)
C15B C12B C13B 112.8(4)
N1B C12B C16B 110.1(4)
C15B C12B C16B 110.1(4)
C13B C12B C16B 108.5(4)
C14B C13B C12B 115.1(4)
C14B C13B H13C 108.5
C12B C13B H13C 108.5
C14B C13B H13D 108.5
C12B C13B H13D 108.5
H13C C13B H13D 107.5
C13B C14B H14D 109.5
C13B C14B H14E 109.5
H14D C14B H14E 109.5
C13B C14B H14F 109.5
H14D C14B H14F 109.5
H14E C14B H14F 109.5
O15B C15B C12B 109.3(4)
O15B C15B H15C 109.8
C12B C15B H15C 109.8
O15B C15B H15D 109.8
C12B C15B H15D 109.8
H15C C15B H15D 108.3
C15B O15B Mn1 110.0(3)
C15B O15B Gd 120.1(3)
Mn1 O15B Gd 102.18(15)
O16B C16B C12B 112.5(4)
O16B C16B H16C 109.1
C12B C16B H16C 109.1
O16B C16B H16D 109.1
C12B C16B H16D 109.1
H16C C16B H16D 107.8
C16B O16B Mn3 114.4(3)
C16B O16B Gd 140.6(3)
Mn3 O16B Gd 103.18(16)
C2C O2C Mn3 129.9(4)
C2C C1C C11C 121.7(5)
C2C C1C C9C 119.5(6)
C11C C1C C9C 118.8(6)
O2C C2C C1C 124.2(5)
O2C C2C C3C 115.7(6)
C1C C2C C3C 120.1(5)
C4C C3C C2C 120.1(7)
C4C C3C H3C 119.9
C2C C3C H3C 119.9
C3C C4C C10C 121.2(6)
C3C C4C H4C 119.4
C10C C4C H4C 119.4
C6C C5C C10C 122.1(8)
C6C C5C H5C 118.9
C10C C5C H5C 118.9
C5C C6C C7C 119.4(7)
C5C C6C H6C 120.3
C7C C6C H6C 120.3
C8C C7C C6C 120.9(8)
C8C C7C H7C 119.6
C6C C7C H7C 119.6
C7C C8C C9C 120.2(8)
C7C C8C H8C 119.9
C9C C8C H8C 119.9
C10C C9C C8C 118.8(6)
C10C C9C C1C 118.2(6)
C8C C9C C1C 123.1(6)
C9C C10C C4C 120.8(6)
C9C C10C C5C 118.5(7)
C4C C10C C5C 120.7(7)
N1C C11C C1C 125.9(6)
C11C N1C C12C 120.3(5)
C11C N1C Mn3 125.7(4)
C12C N1C Mn3 113.9(4)
C13C C12C N1C 118.2(8)
C16F C12C N1C 104.1(7)
C16F C12C C15F 118.2(11)
N1C C12C C15F 113.8(8)
C13C C12C C16C 116.4(10)
N1C C12C C16C 105.9(8)
C16F C12C C13F 105.3(10)
N1C C12C C13F 106.8(8)
C15F C12C C13F 107.9(10)
C13C C12C C15C 109.7(10)
N1C C12C C15C 103.3(8)
C16C C12C C15C 101.3(10)
C12C C13C C14C 114.7(18)
C12C C13C H13E 108.6
C14C C13C H13E 108.6
C12C C13C H13F 108.6
C14C C13C H13F 108.6
H13E C13C H13F 107.6
C13C C14C H14G 109.5
C13C C14C H14H 109.5
H14G C14C H14H 109.5
C13C C14C H14I 109.5
H14G C14C H14I 109.5
H14H C14C H14I 109.5
O13F C13F C12C 117.7(15)
O13F C13F H13G 107.9
C12C C13F H13G 107.9
O13F C13F H13H 107.9
C12C C13F H13H 107.9
H13G C13F H13H 107.2
C13F O13F H13I 109.5
O15C C15C C12C 108.2(12)
O15C C15C H15E 110.1
C12C C15C H15E 110.1
O15C C15C H15F 110.1
C12C C15C H15F 110.1
H15E C15C H15F 108.4
C15C O15C H15X 109.5
C17F C15F C12C 108.6(18)
C17F C15F H15G 110.0
C12C C15F H15G 110.0
C17F C15F H15H 110.0
C12C C15F H15H 110.0
H15G C15F H15H 108.4
C15F C17F H17A 109.5
C15F C17F H17B 109.5
H17A C17F H17B 109.5
C15F C17F H17C 109.5
H17A C17F H17C 109.5
H17B C17F H17C 109.5
O16C C16C C12C 111.5(10)
O16C C16C H16E 109.3
C12C C16C H16E 109.3
O16C C16C H16F 109.3
C12C C16C H16F 109.3
H16E C16C H16F 108.0
O16C C16F C12C 114.6(11)
O16C C16F H16G 108.6
C12C C16F H16G 108.6
O16C C16F H16H 108.6
C12C C16F H16H 108.6
H16G C16F H16H 107.6
C16C O16C Mn3 112.0(8)
C16F O16C Mn3 113.4(6)
C16C O16C Gd 139.9(7)
C16F O16C Gd 133.1(7)
Mn3 O16C Gd 105.91(17)
C2D O2D Mn2 130.1(4)
C2D C1D C11D 121.7(5)
C2D C1D C9D 120.0(5)
C11D C1D C9D 118.3(5)
O2D C2D C1D 124.1(5)
O2D C2D C3D 116.2(5)
C1D C2D C3D 119.7(5)
C4D C3D C2D 120.2(6)
C4D C3D H3D 119.9
C2D C3D H3D 119.9
C3D C4D C10D 122.5(5)
C3D C4D H4D 118.7
C10D C4D H4D 118.7
C6D C5D C10D 120.9(6)
C6D C5D H5D 119.6
C10D C5D H5D 119.6
C5D C6D C7D 119.3(6)
C5D C6D H6D 120.4
C7D C6D H6D 120.4
C8D C7D C6D 120.8(6)
C8D C7D H7D 119.6
C6D C7D H7D 119.6
C7D C8D C9D 121.7(6)
C7D C8D H8D 119.1
C9D C8D H8D 119.1
C8D C9D C10D 117.0(5)
C8D C9D C1D 124.3(5)
C10D C9D C1D 118.7(5)
C5D C10D C9D 120.3(6)
C5D C10D C4D 120.7(6)
C9D C10D C4D 118.9(5)
N1D C11D C1D 125.1(5)
C11D N1D C12D 120.3(5)
C11D N1D Mn2 127.1(4)
C12D N1D Mn2 112.5(4)
C13G C12D C16G 120.8(12)
C13G C12D N1D 116.8(10)
C16D C12D N1D 106.2(7)
C16G C12D N1D 106.7(7)
C16D C12D C15D 115.8(10)
N1D C12D C15D 117.3(7)
C16D C12D C13D 103.5(9)
N1D C12D C13D 103.7(9)
C15D C12D C13D 108.8(10)
C13G C12D C15G 104.4(12)
C16G C12D C15G 101.3(8)
N1D C12D C15G 104.3(8)
C14D C13D C12D 106.8(14)
C14D C13D H13J 110.4
C12D C13D H13J 110.4
C14D C13D H13K 110.4
C12D C13D H13K 110.4
H13J C13D H13K 108.6
C13D C14D H14J 109.5
C13D C14D H14K 109.5
H14J C14D H14K 109.5
C13D C14D H14L 109.5
H14J C14D H14L 109.5
H14K C14D H14L 109.5
C12D C13G C14G 112.9(19)
C12D C13G H13L 109.0
C14G C13G H13L 109.0
C12D C13G H13M 109.0
C14G C13G H13M 109.0
H13L C13G H13M 107.8
C13G C14G H14M 109.5
C13G C14G H14N 109.5
H14M C14G H14N 109.5
C13G C14G H14O 109.5
H14M C14G H14O 109.5
H14N C14G H14O 109.5
O15D C15D C12D 109.7(11)
O15D C15D H15I 109.7
C12D C15D H15I 109.7
O15D C15D H15J 109.7
C12D C15D H15J 109.7
H15I C15D H15J 108.2
C15D O15D H15Z 109.5
O15G C15G C12D 115.5(11)
O15G C15G H15K 108.4
C12D C15G H15K 108.4
O15G C15G H15L 108.4
C12D C15G H15L 108.4
H15K C15G H15L 107.5
C15G O15G H15M 109.5
O16D C16D C12D 112.0(10)
O16D C16D H16I 109.2
C12D C16D H16I 109.2
O16D C16D H16J 109.2
C12D C16D H16J 109.2
H16I C16D H16J 107.9
O16D C16G C12D 113.6(11)
O16D C16G H16K 108.8
C12D C16G H16K 108.8
O16D C16G H16L 108.8
C12D C16G H16L 108.8
H16K C16G H16L 107.7
C16G O16D Mn2 112.8(5)
C16D O16D Mn2 112.8(5)
C16G O16D Gd 136.3(6)
C16D O16D Gd 138.0(6)
Mn2 O16D Gd 105.18(17)
C2E O2E Gd 138.6(10)
C2E C1E C11E 120.7(7)
C2E C1E C9E 120.3(9)
C11E C1E C9E 118.8(8)
O2E C2E C1E 123.4(11)
O2E C2E C3E 116.8(10)
C1E C2E C3E 119.9(10)
C4E C3E C2E 120.0(8)
C4E C3E H3E 120.0
C2E C3E H3E 120.0
C3E C4E C10E 122.5(8)
C3E C4E H4E 118.7
C10E C4E H4E 118.7
C6E C5E C10E 121.0(9)
C6E C5E H5E 119.5
C10E C5E H5E 119.5
C5E C6E C7E 119.7(9)
C5E C6E H6E 120.2
C7E C6E H6E 120.2
C6E C7E C8E 121.6(9)
C6E C7E H7E 119.2
C8E C7E H7E 119.2
C7E C8E C9E 120.4(8)
C7E C8E H8E 119.8
C9E C8E H8E 119.8
C8E C9E C10E 117.6(7)
C8E C9E C1E 123.9(7)
C10E C9E C1E 118.5(7)
C5E C10E C9E 119.7(8)
C5E C10E C4E 121.5(8)
C9E C10E C4E 118.8(8)
O1E C11E C1E 127.2(10)
O1E C11E H11E 116.4
C1E C11E H11E 116.4
C11E O1E Gd 136.5(8)
C2X O2X Gd 142(2)
C2X C1X C11X 120.3(16)
C2X C1X C9X 118.1(18)
C11X C1X C9X 121(2)
O2X C2X C1X 124(2)
O2X C2X C3X 116(2)
C1X C2X C3X 120(2)
C4X C3X C2X 121.1(17)
C4X C3X H3X 119.4
C2X C3X H3X 119.4
C3X C4X C10X 121.9(17)
C3X C4X H4X 119.1
C10X C4X H4X 119.1
C6X C5X C10X 119(2)
C6X C5X H5X 120.6
C10X C5X H5X 120.6
C5X C6X C7X 120.6(19)
C5X C6X H6X 119.7
C7X C6X H6X 119.7
C6X C7X C8X 122.9(19)
C6X C7X H7X 118.6
C8X C7X H7X 118.6
C7X C8X C9X 118.5(18)
C7X C8X H8X 120.8
C9X C8X H8X 120.8
C8X C9X C10X 118.4(15)
C8X C9X C1X 121.1(17)
C10X C9X C1X 119.9(16)
C4X C10X C9X 118.9(17)
C4X C10X C5X 120.4(17)
C9X C10X C5X 120.5(16)
O1X C11X C1X 129(3)
O1X C11X H11X 115.3
C1X C11X H11X 115.3
C11X O1X Gd 135(2)
C1M O1M Mn2 135.4(4)
C1M O1M H1M 112.3
Mn2 O1M H1M 112.3
O1M C1M H1M1 109.5
O1M C1M H1M2 109.5
H1M1 C1M H1M2 109.5
O1M C1M H1M3 109.5
H1M1 C1M H1M3 109.5
H1M2 C1M H1M3 109.5
C2M O2M Mn3 125.1(7)
C2M O2M H2M 104.8
Mn3 O2M H2M 105.4
O2M C2M H2M1 108.5
O2M C2M H2M2 111.0
H2M1 C2M H2M2 109.5
O2M C2M H2M3 108.9
H2M1 C2M H2M3 109.5
H2M2 C2M H2M3 109.5
C3M O3M H3M 109.5
O3M C3M H3M1 109.5
O3M C3M H3M2 109.5
H3M1 C3M H3M2 109.5
O3M C3M H3M3 109.5
H3M1 C3M H3M3 109.5
H3M2 C3M H3M3 109.5
Mn2 O1W H1W 109.1
Mn2 O1W H2W 109.5
H1W O1W H2W 109.5
O1 Cl1 O3 109.9(11)
O1 Cl1 O4 117.8(13)
O3 Cl1 O4 108.5(13)
O1 Cl1 O2 108.5(10)
O3 Cl1 O2 107.9(12)
O4 Cl1 O2 103.7(12)
O8 Cl2 O5 113.5(15)
O8 Cl2 O6 112.7(15)
O5 Cl2 O6 109.3(14)
O8 Cl2 O7 108.4(15)
O5 Cl2 O7 107.7(15)
O6 Cl2 O7 104.7(14)
O31 N11 O21 130.5(18)
O31 N11 O11 117.8(16)
O21 N11 O11 111.5(15)
C4M O4M H4M 109.5
O4M C4M H4M1 109.5
O4M C4M H4M2 109.5
H4M1 C4M H4M2 109.5
O4M C4M H4M3 109.5
H4M1 C4M H4M3 109.5
H4M2 C4M H4M3 109.5
C5M O5M H5M 109.5
O5M C5M H5M1 109.5
O5M C5M H5M2 109.5
H5M1 C5M H5M2 109.5
O5M C5M H5M3 109.5
H5M1 C5M H5M3 109.5
H5M2 C5M H5M3 109.5
C6M O6M H6M 109.5
O6M C6M H6M1 109.5
O6M C6M H6M2 109.5
H6M1 C6M H6M2 109.5
O6M C6M H6M3 109.5
H6M1 C6M H6M3 109.5
H6M2 C6M H6M3 109.5
C7M O7M H7M 109.5
O7M C7M H7M1 109.5
O7M C7M H7M2 109.5
H7M1 C7M H7M2 109.5
O7M C7M H7M3 109.5
H7M1 C7M H7M3 109.5
H7M2 C7M H7M3 109.5
C8M O8M H8M 109.5
O8M C8M H8M1 109.5
O8M C8M H8M2 109.5
H8M1 C8M H8M2 109.5
O8M C8M H8M3 109.5
H8M1 C8M H8M3 109.5
H8M2 C8M H8M3 109.5
C9M O9M H9M 109.5
O9M C9M H9M1 109.5
O9M C9M H9M2 109.5
H9M1 C9M H9M2 109.5
O9M C9M H9M3 109.5
H9M1 C9M H9M3 109.5
H9M2 C9M H9M3 109.5

loop_
_geom_bond_atom_site_label_1
_geom_bond_atom_site_label_2
_geom_bond_distance
Gd O2X 2.34(3)
Gd O2E 2.346(12)
Gd O16C 2.360(4)
Gd O16D 2.365(4)
Gd O16A 2.379(4)
Gd O1E 2.380(11)
Gd O16B 2.383(4)
Gd O15A 2.423(4)
Gd O1X 2.47(3)
Gd O15B 2.500(4)
Gd Mn3 3.3973(19)
Gd Mn2 3.4061(16)
Mn1 O2A 1.865(4)
Mn1 O15A 1.872(3)
Mn1 O2B 1.882(4)
Mn1 O15B 1.912(4)
Mn1 N1B 1.953(4)
Mn1 N1A 1.974(4)
Mn2 O2D 1.870(4)
Mn2 O16D 1.909(4)
Mn2 O16A 1.927(4)
Mn2 N1D 1.976(5)
Mn2 O1M 2.236(4)
Mn2 O1W 2.248(5)
Mn3 O2C 1.870(4)
Mn3 O16C 1.881(4)
Mn3 O16B 1.939(4)
Mn3 N1C 1.979(5)
Mn3 N1 2.202(6)
Mn3 O2M 2.520(8)
S1 C1 1.665(7)
N1 C1 1.145(8)
O2A C2A 1.315(6)
C1A C11A 1.413(7)
C1A C2A 1.420(7)
C1A C9A 1.447(7)
C2A C3A 1.415(7)
C3A C4A 1.351(7)
C3A H3A 0.9500
C4A C10A 1.426(8)
C4A H4A 0.9500
C5A C6A 1.369(8)
C5A C10A 1.414(7)
C5A H5A 0.9500
C6A C7A 1.394(9)
C6A H6A 0.9500
C7A C8A 1.381(8)
C7A H7A 0.9500
C8A C9A 1.409(7)
C8A H8A 0.9500
C9A C10A 1.423(8)
C11A N1A 1.298(6)
C11A H11A 0.9500
N1A C12A 1.494(6)
C12A C16A 1.524(7)
C12A C15A 1.530(7)
C12A C13A 1.548(8)
C13A C14A 1.522(9)
C13A H13A 0.9900
C13A H13B 0.9900
C14A H14A 0.9800
C14A H14B 0.9800
C14A H14C 0.9800
C15A O15A 1.424(6)
C15A H15A 0.9900
C15A H15B 0.9900
C16A O16A 1.409(6)
C16A H16A 0.9900
C16A H16B 0.9900
O2B C2B 1.319(6)
C1B C2B 1.402(7)
C1B C11B 1.408(7)
C1B C9B 1.460(7)
C2B C3B 1.423(8)
C3B C4B 1.349(8)
C3B H3B 0.9500
C4B C10B 1.416(9)
C4B H4B 0.9500
C5B C6B 1.357(10)
C5B C10B 1.418(8)
C5B H5B 0.9500
C6B C7B 1.387(10)
C6B H6B 0.9500
C7B C8B 1.385(8)
C7B H7B 0.9500
C8B C9B 1.421(8)
C8B H8B 0.9500
C9B C10B 1.426(8)
C11B N1B 1.304(6)
C11B H11B 0.9500
N1B C12B 1.513(6)
C12B C15B 1.534(7)
C12B C13B 1.537(7)
C12B C16B 1.537(7)
C13B C14B 1.519(7)
C13B H13C 0.9900
C13B H13D 0.9900
C14B H14D 0.9800
C14B H14E 0.9800
C14B H14F 0.9800
C15B O15B 1.437(6)
C15B H15C 0.9900
C15B H15D 0.9900
C16B O16B 1.426(6)
C16B H16C 0.9900
C16B H16D 0.9900
O2C C2C 1.316(6)
C1C C2C 1.401(9)
C1C C11C 1.447(9)
C1C C9C 1.468(8)
C2C C3C 1.424(9)
C3C C4C 1.378(9)
C3C H3C 0.9500
C4C C10C 1.406(11)
C4C H4C 0.9500
C5C C6C 1.325(12)
C5C C10C 1.442(9)
C5C H5C 0.9500
C6C C7C 1.409(13)
C6C H6C 0.9500
C7C C8C 1.385(9)
C7C H7C 0.9500
C8C C9C 1.413(10)
C8C H8C 0.9500
C9C C10C 1.403(10)
C11C N1C 1.295(7)
N1C C12C 1.483(8)
C12C C13C 1.441(15)
C12C C16F 1.461(17)
C12C C15F 1.484(17)
C12C C16C 1.527(16)
C12C C13F 1.637(17)
C12C C15C 1.688(19)
C13C C14C 1.482(18)
C13C H13E 0.9900
C13C H13F 0.9900
C14C H14G 0.9800
C14C H14H 0.9800
C14C H14I 0.9800
C13F O13F 1.377(16)
C13F H13G 0.9900
C13F H13H 0.9900
O13F H13I 0.8400
C15C O15C 1.365(13)
C15C H15E 0.9900
C15C H15F 0.9900
O15C H15X 0.8400
C15F C17F 1.472(18)
C15F H15G 0.9900
C15F H15H 0.9900
C17F H17A 0.9800
C17F H17B 0.9800
C17F H17C 0.9800
C16C O16C 1.404(14)
C16C H16E 0.9900
C16C H16F 0.9900
C16F O16C 1.419(15)
C16F H16G 0.9900
C16F H16H 0.9900
O2D C2D 1.321(6)
C1D C2D 1.414(8)
C1D C11D 1.448(8)
C1D C9D 1.456(7)
C2D C3D 1.428(8)
C3D C4D 1.361(8)
C3D H3D 0.9500
C4D C10D 1.426(9)
C4D H4D 0.9500
C5D C6D 1.360(9)
C5D C10D 1.420(8)
C5D H5D 0.9500
C6D C7D 1.406(9)
C6D H6D 0.9500
C7D C8D 1.379(8)
C7D H7D 0.9500
C8D C9D 1.402(9)
C8D H8D 0.9500
C9D C10D 1.424(8)
C11D N1D 1.289(7)
N1D C12D 1.504(8)
C12D C13G 1.46(2)
C12D C16D 1.493(14)
C12D C16G 1.504(15)
C12D C15D 1.511(16)
C12D C13D 1.64(2)
C12D C15G 1.742(18)
C13D C14D 1.405(16)
C13D H13J 0.9900
C13D H13K 0.9900
C14D H14J 0.9800
C14D H14K 0.9800
C14D H14L 0.9800
C13G C14G 1.514(17)
C13G H13L 0.9900
C13G H13M 0.9900
C14G H14M 0.9800
C14G H14N 0.9800
C14G H14O 0.9800
C15D O15D 1.421(15)
C15D H15I 0.9900
C15D H15J 0.9900
O15D H15Z 0.8400
C15G O15G 1.432(14)
C15G H15K 0.9900
C15G H15L 0.9900
O15G H15M 0.8400
C16D O16D 1.407(14)
C16D H16I 0.9900
C16D H16J 0.9900
C16G O16D 1.369(16)
C16G H16K 0.9900
C16G H16L 0.9900
O2E C2E 1.310(13)
C1E C2E 1.397(13)
C1E C11E 1.421(12)
C1E C9E 1.469(9)
C2E C3E 1.447(16)
C3E C4E 1.357(11)
C3E H3E 0.9500
C4E C10E 1.439(12)
C4E H4E 0.9500
C5E C6E 1.359(14)
C5E C10E 1.422(14)
C5E H5E 0.9500
C6E C7E 1.384(13)
C6E H6E 0.9500
C7E C8E 1.390(13)
C7E H7E 0.9500
C8E C9E 1.411(11)
C8E H8E 0.9500
C9E C10E 1.426(12)
C11E O1E 1.240(13)
C11E H11E 0.9500
O2X C2X 1.30(2)
C1X C2X 1.40(2)
C1X C11X 1.41(2)
C1X C9X 1.477(15)
C2X C3X 1.45(2)
C3X C4X 1.352(18)
C3X H3X 0.9500
C4X C10X 1.417(18)
C4X H4X 0.9500
C5X C6X 1.36(2)
C5X C10X 1.43(2)
C5X H5X 0.9500
C6X C7X 1.38(2)
C6X H6X 0.9500
C7X C8X 1.39(2)
C7X H7X 0.9500
C8X C9X 1.416(18)
C8X H8X 0.9500
C9X C10X 1.428(18)
C11X O1X 1.25(2)
C11X H11X 0.9500
O1M C1M 1.402(7)
O1M H1M 0.8400
C1M H1M1 0.9800
C1M H1M2 0.9800
C1M H1M3 0.9800
O2M C2M 1.405(12)
O2M H2M 0.8400
C2M H2M1 0.9800
C2M H2M2 0.9800
C2M H2M3 0.9800
O3M C3M 1.403(19)
O3M H3M 0.8400
C3M H3M1 0.9800
C3M H3M2 0.9800
C3M H3M3 0.9800
O1W H1W 0.8400
O1W H2W 0.8400
Cl1 O1 1.352(12)
Cl1 O3 1.478(14)
Cl1 O4 1.495(14)
Cl1 O2 1.537(14)
Cl2 O8 1.438(16)
Cl2 O5 1.451(16)
Cl2 O6 1.507(16)
Cl2 O7 1.521(17)
N11 O31 1.251(15)
N11 O21 1.273(15)
N11 O11 1.292(15)
O4M C4M 1.405(18)
O4M H4M 0.8400
C4M H4M1 0.9800
C4M H4M2 0.9800
C4M H4M3 0.9800
O5M C5M 1.487(19)
O5M H5M 0.8400
C5M H5M1 0.9800
C5M H5M2 0.9800
C5M H5M3 0.9800
O6M C6M 1.416(19)
O6M H6M 0.8400
C6M H6M1 0.9800
C6M H6M2 0.9800
C6M H6M3 0.9800
O7M C7M 1.45(2)
O7M H7M 0.8400
C7M H7M1 0.9800
C7M H7M2 0.9800
C7M H7M3 0.9800
O8M C8M 1.480(19)
O8M H8M 0.8400
C8M H8M1 0.9800
C8M H8M2 0.9800
C8M H8M3 0.9800
O9M C9M 1.46(2)
O9M H9M 0.8400
C9M H9M1 0.9800
C9M H9M2 0.9800
C9M H9M3 0.9800
O2W O3W 1.10(7)
